data_4070782
loop_
_publ_author_name
'Kelly III, Roy A.'
'Clavier, Herv\'e'
'Giudice, Simona'
'Scott, Natalie M.'
'Stevens, Edwin D.'
'Bordner, Jon'
'Samardjiev, Ivan'
'Hoff, Carl D.'
'Cavallo, Luigi'
'Nolan, Steven P.'

_publ_section_title
;
 Determination of N-Heterocyclic Carbene (NHC) Steric and Electronic
 Parameters using the [(NHC)Ir(CO)2Cl] System
;
_journal_issue 2
_journal_name_full Organometallics
_journal_page_first 202
_journal_paper_doi 10.1021/om701001g
_journal_volume 27
_journal_year 2008
_chemical_formula_sum 'C29 H38 Cl Ir N2'
_chemical_formula_weight 642.26
_chemical_name_common '[Ir(SIMes)(COD)Cl]'
_chemical_name_systematic
; 
 ? 
;
_space_group_IT_number 14
_symmetry_cell_setting monoclinic
_symmetry_space_group_name_Hall '-P 2ybc'
_symmetry_space_group_name_H-M 'P 1 21/c 1'
_atom_sites_solution_hydrogens geom
_atom_sites_solution_primary direct
_atom_sites_solution_secondary difmap
_audit_creation_method SHELXL-97
_cell_angle_alpha 90.00
_cell_angle_beta 107.0260(10)
_cell_angle_gamma 90.00
_cell_formula_units_Z 4
_cell_length_a 15.4063(12)
_cell_length_b 11.8278(10)
_cell_length_c 15.0331(12)
_cell_measurement_reflns_used 27315
_cell_measurement_temperature 150(2)
_cell_measurement_theta_max 28.859
_cell_measurement_theta_min 2.208
_cell_volume 2619.3(4)
_computing_cell_refinement 'Bruker SMART'
_computing_data_collection 'Bruker SMART'
_computing_data_reduction 'Bruker SAINT'
_computing_molecular_graphics 'Bruker SHELXTL'
_computing_publication_material 'Bruker SHELXTL'
_computing_structure_refinement 'SHELXL-97 (Sheldrick, 1997)'
_computing_structure_solution 'SHELXS-97 (Sheldrick, 1990)'
_diffrn_ambient_temperature 150(2)
_diffrn_measured_fraction_theta_full 0.999
_diffrn_measured_fraction_theta_max 0.999
_diffrn_measurement_device_type 'CCD area detector'
_diffrn_measurement_method 'phi and omega scans'
_diffrn_radiation_monochromator graphite
_diffrn_radiation_source 'fine-focus sealed tube'
_diffrn_radiation_type MoK\a
_diffrn_radiation_wavelength 0.71073
_diffrn_reflns_av_R_equivalents 0.0210
_diffrn_reflns_av_sigmaI/netI 0.0124
_diffrn_reflns_limit_h_max 14
_diffrn_reflns_limit_h_min -14
_diffrn_reflns_limit_k_max 11
_diffrn_reflns_limit_k_min -11
_diffrn_reflns_limit_l_max 14
_diffrn_reflns_limit_l_min -14
_diffrn_reflns_number 15059
_diffrn_reflns_theta_full 20.00
_diffrn_reflns_theta_max 20.00
_diffrn_reflns_theta_min 2.21
_exptl_absorpt_coefficient_mu 5.219
_exptl_absorpt_correction_T_max 1.000000
_exptl_absorpt_correction_T_min 0.571494
_exptl_absorpt_correction_type empirical
_exptl_crystal_colour yellow
_exptl_crystal_density_diffrn 1.629
_exptl_crystal_density_meas 0
_exptl_crystal_density_method 'not measured'
_exptl_crystal_description plate
_exptl_crystal_F_000 1280
_exptl_crystal_size_max 0.8
_exptl_crystal_size_mid 0.5
_exptl_crystal_size_min 0.3
_refine_diff_density_max 0.405
_refine_diff_density_min -0.429
_refine_diff_density_rms 0.047
_refine_ls_extinction_coef 0.00119(5)
_refine_ls_extinction_expression Fc^*^=kFc[1+0.001xFc^2^\l^3^/sin(2\q)]^-1/4^
_refine_ls_extinction_method SHELXL
_refine_ls_goodness_of_fit_ref 1.141
_refine_ls_hydrogen_treatment mixed
_refine_ls_matrix_type full
_refine_ls_number_parameters 305
_refine_ls_number_reflns 2448
_refine_ls_number_restraints 307
_refine_ls_restrained_S_all 1.089
_refine_ls_R_factor_all 0.0140
_refine_ls_R_factor_gt 0.0139
_refine_ls_shift/su_max 0.003
_refine_ls_shift/su_mean 0.000
_refine_ls_structure_factor_coef Fsqd
_refine_ls_weighting_details 'calc w=1/[\s^2^(Fo^2^)+(0.0015P)^2^+5.5652P] where P=(Fo^2^+2Fc^2^)/3'
_refine_ls_weighting_scheme calc
_refine_ls_wR_factor_gt 0.0319
_refine_ls_wR_factor_ref 0.0319
_reflns_number_gt 2436
_reflns_number_total 2448
_reflns_threshold_expression >2sigma(I)
_cod_data_source_file om701001g-file013.cif
_cod_data_source_block c:\docume~1\owner\desktop\xrayst~1\nol263~1\nol263
_cod_original_sg_symbol_H-M P2(1)/c
_cod_database_code 4070782

loop_
_symmetry_equiv_pos_as_xyz
'x, y, z'
'-x, y+1/2, -z+1/2'
'-x, -y, -z'
'x, -y-1/2, z-1/2'

loop_
_atom_site_label
_atom_site_type_symbol
_atom_site_fract_x
_atom_site_fract_y
_atom_site_fract_z
_atom_site_U_iso_or_equiv
_atom_site_adp_type
_atom_site_occupancy
_atom_site_symmetry_multiplicity
_atom_site_calc_flag
_atom_site_refinement_flags
Ir1 Ir 0.197795(9) 0.285642(11) 0.421225(9) 0.01772(8) Uani 1 1 d U
Cl1 Cl 0.31901(6) 0.38008(8) 0.38753(6) 0.0262(2) Uani 1 1 d U
N1 N 0.29432(19) 0.1027(3) 0.56127(19) 0.0240(7) Uani 1 1 d U
C1 C 0.2828(2) 0.2138(3) 0.5378(2) 0.0194(8) Uani 1 1 d U
N2 N 0.33313(19) 0.2734(2) 0.61112(19) 0.0234(7) Uani 1 1 d U
C2 C 0.3618(3) 0.0845(3) 0.6529(2) 0.0366(10) Uani 1 1 d U
H2A H 0.4186 0.0518 0.6460 0.044 Uiso 1 1 calc R
H2B H 0.3376 0.0341 0.6925 0.044 Uiso 1 1 calc R
C3 C 0.3769(3) 0.2021(3) 0.6921(3) 0.0410(11) Uani 1 1 d U
H3A H 0.3480 0.2124 0.7424 0.049 Uiso 1 1 calc R
H3B H 0.4425 0.2193 0.7167 0.049 Uiso 1 1 calc R
C4 C 0.2733(2) 0.0076(3) 0.4998(2) 0.0222(8) Uani 1 1 d U
C5 C 0.3212(2) -0.0086(3) 0.4345(2) 0.0246(9) Uani 1 1 d U
C6 C 0.3043(3) -0.1066(3) 0.3814(3) 0.0318(9) Uani 1 1 d U
H6 H 0.3362 -0.1184 0.3368 0.038 Uiso 1 1 calc R
C7 C 0.2432(3) -0.1873(3) 0.3907(3) 0.0345(10) Uani 1 1 d U
C8 C 0.1967(3) -0.1685(3) 0.4555(3) 0.0343(9) Uani 1 1 d U
H8 H 0.1535 -0.2229 0.4617 0.041 Uiso 1 1 calc R
C9 C 0.2109(2) -0.0731(3) 0.5116(3) 0.0296(9) Uani 1 1 d U
C10 C 0.1598(3) -0.0572(4) 0.5827(3) 0.0434(11) Uani 1 1 d U
H10A H 0.1036 -0.1016 0.5644 0.065 Uiso 1 1 calc R
H10B H 0.1450 0.0230 0.5861 0.065 Uiso 1 1 calc R
H10C H 0.1977 -0.0827 0.6438 0.065 Uiso 1 1 calc R
C11 C 0.2301(3) -0.2952(4) 0.3345(3) 0.0543(13) Uani 1 1 d U
H11A H 0.2491 -0.2832 0.2785 0.081 Uiso 1 1 calc R
H11B H 0.1660 -0.3169 0.3167 0.081 Uiso 1 1 calc R
H11C H 0.2669 -0.3555 0.3721 0.081 Uiso 1 1 calc R
C12 C 0.3903(3) 0.0757(3) 0.4224(3) 0.0328(10) Uani 1 1 d U
H12A H 0.4189 0.0469 0.3767 0.049 Uiso 1 1 calc R
H12B H 0.4368 0.0873 0.4821 0.049 Uiso 1 1 calc R
H12C H 0.3602 0.1478 0.4006 0.049 Uiso 1 1 calc R
C13 C 0.3494(2) 0.3933(3) 0.6169(2) 0.0210(8) Uani 1 1 d U
C14 C 0.4332(2) 0.4322(3) 0.6100(2) 0.0225(8) Uani 1 1 d U
C15 C 0.4490(2) 0.5479(3) 0.6157(2) 0.0264(9) Uani 1 1 d U
H15 H 0.5057 0.5755 0.6119 0.032 Uiso 1 1 calc R
C16 C 0.3850(3) 0.6240(3) 0.6266(2) 0.0278(9) Uani 1 1 d U
C17 C 0.3048(2) 0.5825(3) 0.6369(2) 0.0296(9) Uani 1 1 d U
H17 H 0.2609 0.6343 0.6457 0.035 Uiso 1 1 calc R
C18 C 0.2862(2) 0.4668(3) 0.6347(2) 0.0266(9) Uani 1 1 d U
C19 C 0.2010(3) 0.4254(4) 0.6534(3) 0.0441(11) Uani 1 1 d U
H19A H 0.1542 0.4121 0.5942 0.066 Uiso 1 1 calc R
H19B H 0.1795 0.4824 0.6894 0.066 Uiso 1 1 calc R
H19C H 0.2137 0.3547 0.6889 0.066 Uiso 1 1 calc R
C20 C 0.4024(3) 0.7502(3) 0.6260(3) 0.0434(11) Uani 1 1 d U
H20A H 0.4676 0.7638 0.6380 0.065 Uiso 1 1 calc R
H20B H 0.3814 0.7869 0.6744 0.065 Uiso 1 1 calc R
H20C H 0.3695 0.7815 0.5651 0.065 Uiso 1 1 calc R
C21 C 0.5037(2) 0.3537(3) 0.5937(3) 0.0330(10) Uani 1 1 d U
H21A H 0.5498 0.3977 0.5758 0.050 Uiso 1 1 calc R
H21B H 0.4748 0.3006 0.5438 0.050 Uiso 1 1 calc R
H21C H 0.5324 0.3116 0.6509 0.050 Uiso 1 1 calc R
C22 C 0.0952(2) 0.1624(3) 0.4060(2) 0.0245(8) Uani 1 1 d U
H22 H 0.1430 0.1109 0.4329 0.029 Uiso 1 1 calc R
C23 C 0.0803(2) 0.2490(3) 0.4632(3) 0.0250(9) Uani 1 1 d U
H23 H 0.1187 0.2533 0.5254 0.030 Uiso 1 1 calc R
C24 C 0.0056(3) 0.3362(3) 0.4306(3) 0.0408(10) Uani 1 1 d U
H24A H -0.0159 0.3593 0.4839 0.049 Uiso 1 1 calc R
H24B H -0.0463 0.3017 0.3832 0.049 Uiso 1 1 calc R
C25 C 0.0371(3) 0.4405(4) 0.3895(4) 0.0555(13) Uani 1 1 d U
H25A H -0.0158 0.4745 0.3430 0.067 Uiso 1 1 calc R
H25B H 0.0604 0.4967 0.4396 0.067 Uiso 1 1 calc R
C26 C 0.1102(3) 0.4165(4) 0.3434(3) 0.0381(10) Uani 1 1 d U
H26 H 0.1613 0.4655 0.3583 0.046 Uiso 1 1 calc R
C27 C 0.1092(2) 0.3299(4) 0.2818(3) 0.0359(10) Uani 1 1 d U
H27 H 0.1607 0.3211 0.2599 0.043 Uiso 1 1 calc R
C28 C 0.0315(3) 0.2483(4) 0.2471(3) 0.0461(11) Uani 1 1 d U
H28A H -0.0259 0.2863 0.2467 0.055 Uiso 1 1 calc R
H28B H 0.0270 0.2265 0.1823 0.055 Uiso 1 1 calc R
C29 C 0.0428(3) 0.1432(4) 0.3062(3) 0.0384(10) Uani 1 1 d U
H29A H -0.0180 0.1134 0.3033 0.046 Uiso 1 1 calc R
H29B H 0.0743 0.0850 0.2798 0.046 Uiso 1 1 calc R

loop_
_atom_site_aniso_label
_atom_site_aniso_U_11
_atom_site_aniso_U_22
_atom_site_aniso_U_33
_atom_site_aniso_U_23
_atom_site_aniso_U_13
_atom_site_aniso_U_12
Ir1 0.01608(11) 0.02019(11) 0.01825(11) 0.00086(6) 0.00714(7) -0.00004(6)
Cl1 0.0232(5) 0.0332(6) 0.0247(5) 0.0024(4) 0.0109(4) -0.0051(4)
N1 0.0277(18) 0.0259(18) 0.0164(16) 0.0028(14) 0.0034(14) -0.0003(14)
C1 0.0170(19) 0.026(2) 0.0185(19) 0.0019(17) 0.0104(16) -0.0030(16)
N2 0.0257(17) 0.0283(18) 0.0158(16) 0.0006(14) 0.0055(14) -0.0055(14)
C2 0.043(2) 0.038(2) 0.022(2) 0.0059(18) -0.0018(18) 0.000(2)
C3 0.054(3) 0.044(3) 0.020(2) 0.0061(19) 0.0017(19) -0.014(2)
C4 0.023(2) 0.018(2) 0.021(2) 0.0035(16) -0.0009(16) 0.0041(16)
C5 0.023(2) 0.023(2) 0.023(2) 0.0059(17) -0.0012(17) 0.0060(17)
C6 0.029(2) 0.033(2) 0.029(2) -0.0001(18) 0.0015(18) 0.0093(18)
C7 0.026(2) 0.025(2) 0.040(2) -0.0031(19) -0.0091(19) 0.0078(18)
C8 0.022(2) 0.023(2) 0.048(2) 0.0098(19) -0.0039(19) -0.0037(18)
C9 0.026(2) 0.025(2) 0.034(2) 0.0095(18) 0.0028(18) 0.0007(18)
C10 0.045(3) 0.039(3) 0.049(3) 0.013(2) 0.019(2) -0.005(2)
C11 0.047(3) 0.034(3) 0.068(3) -0.016(2) -0.004(2) 0.002(2)
C12 0.033(2) 0.033(2) 0.037(2) 0.0012(19) 0.0166(19) 0.0033(19)
C13 0.023(2) 0.028(2) 0.0120(19) -0.0019(16) 0.0043(16) -0.0054(17)
C14 0.018(2) 0.035(2) 0.0130(19) 0.0021(17) 0.0020(16) -0.0042(17)
C15 0.018(2) 0.039(2) 0.020(2) 0.0040(18) 0.0004(16) -0.0109(18)
C16 0.028(2) 0.030(2) 0.019(2) 0.0010(17) -0.0045(17) -0.0062(18)
C17 0.024(2) 0.036(2) 0.026(2) -0.0079(19) 0.0034(18) 0.0024(18)
C18 0.021(2) 0.040(2) 0.020(2) -0.0085(18) 0.0077(17) -0.0070(18)
C19 0.034(2) 0.056(3) 0.052(3) -0.025(2) 0.028(2) -0.014(2)
C20 0.043(3) 0.034(2) 0.040(3) 0.005(2) -0.008(2) -0.007(2)
C21 0.024(2) 0.047(3) 0.027(2) 0.005(2) 0.0069(18) 0.0012(19)
C22 0.0116(19) 0.029(2) 0.032(2) 0.0001(17) 0.0049(16) -0.0014(16)
C23 0.0166(19) 0.032(2) 0.028(2) -0.0005(17) 0.0080(17) -0.0046(17)
C24 0.030(2) 0.040(2) 0.060(3) 0.003(2) 0.026(2) 0.0062(19)
C25 0.043(3) 0.041(3) 0.092(4) 0.019(2) 0.034(2) 0.019(2)
C26 0.020(2) 0.037(2) 0.059(3) 0.0223(19) 0.014(2) 0.0077(18)
C27 0.017(2) 0.059(3) 0.031(2) 0.0194(19) 0.0054(17) 0.0047(19)
C28 0.025(2) 0.081(3) 0.028(2) 0.005(2) 0.0028(19) -0.006(2)
C29 0.027(2) 0.055(3) 0.034(2) -0.012(2) 0.0086(19) -0.009(2)

loop_
_atom_type_symbol
_atom_type_description
_atom_type_scat_dispersion_real
_atom_type_scat_dispersion_imag
_atom_type_scat_source
C C 0.0033 0.0016 'International Tables Vol C Tables 4.2.6.8 and 6.1.1.4'
H H 0.0000 0.0000 'International Tables Vol C Tables 4.2.6.8 and 6.1.1.4'
N N 0.0061 0.0033 'International Tables Vol C Tables 4.2.6.8 and 6.1.1.4'
Cl Cl 0.1484 0.1585 'International Tables Vol C Tables 4.2.6.8 and 6.1.1.4'
Ir Ir -1.4442 7.9887 'International Tables Vol C Tables 4.2.6.8 and 6.1.1.4'

loop_
_geom_angle_atom_site_label_1
_geom_angle_atom_site_label_2
_geom_angle_atom_site_label_3
_geom_angle
C1 Ir1 C22 94.43(14)
C1 Ir1 C23 92.74(13)
C22 Ir1 C23 38.54(14)
C1 Ir1 C26 154.96(16)
C22 Ir1 C26 96.13(15)
C23 Ir1 C26 81.70(14)
C1 Ir1 C27 168.21(15)
C22 Ir1 C27 79.95(14)
C23 Ir1 C27 89.25(14)
C26 Ir1 C27 36.81(15)
C1 Ir1 Cl1 91.87(9)
C22 Ir1 Cl1 156.78(10)
C23 Ir1 Cl1 163.15(10)
C26 Ir1 Cl1 87.30(10)
C27 Ir1 Cl1 89.53(10)
C1 N1 C4 127.2(3)
C1 N1 C2 112.7(3)
C4 N1 C2 116.8(3)
N2 C1 N1 107.1(3)
N2 C1 Ir1 123.8(3)
N1 C1 Ir1 128.9(3)
C1 N2 C13 127.9(3)
C1 N2 C3 113.1(3)
C13 N2 C3 119.0(3)
N1 C2 C3 102.5(3)
N2 C3 C2 103.0(3)
C5 C4 C9 121.1(3)
C5 C4 N1 119.6(3)
C9 C4 N1 119.1(3)
C6 C5 C4 117.9(3)
C6 C5 C12 120.1(3)
C4 C5 C12 121.9(3)
C7 C6 C5 122.6(4)
C6 C7 C8 118.1(4)
C6 C7 C11 120.8(4)
C8 C7 C11 121.0(4)
C7 C8 C9 122.3(4)
C8 C9 C4 118.0(4)
C8 C9 C10 120.5(3)
C4 C9 C10 121.5(3)
C18 C13 C14 121.4(3)
C18 C13 N2 120.6(3)
C14 C13 N2 117.8(3)
C15 C14 C13 117.9(3)
C15 C14 C21 119.8(3)
C13 C14 C21 122.3(3)
C16 C15 C14 122.2(3)
C17 C16 C15 118.4(3)
C17 C16 C20 121.1(4)
C15 C16 C20 120.5(4)
C16 C17 C18 122.0(4)
C13 C18 C17 117.9(3)
C13 C18 C19 122.2(4)
C17 C18 C19 119.9(3)
C23 C22 C29 126.1(3)
C23 C22 Ir1 71.4(2)
C29 C22 Ir1 112.3(2)
C22 C23 C24 123.0(3)
C22 C23 Ir1 70.10(19)
C24 C23 Ir1 113.4(2)
C23 C24 C25 112.4(3)
C26 C25 C24 113.8(3)
C27 C26 C25 125.8(4)
C27 C26 Ir1 73.3(2)
C25 C26 Ir1 108.5(3)
C26 C27 C28 124.0(4)
C26 C27 Ir1 69.9(2)
C28 C27 Ir1 112.7(3)
C29 C28 C27 112.4(3)
C22 C29 C28 113.6(3)

loop_
_geom_bond_atom_site_label_1
_geom_bond_atom_site_label_2
_geom_bond_distance
Ir1 C1 2.041(3)
Ir1 C22 2.113(3)
Ir1 C23 2.129(3)
Ir1 C26 2.159(4)
Ir1 C27 2.203(4)
Ir1 Cl1 2.3550(9)
N1 C1 1.358(4)
N1 C4 1.432(5)
N1 C2 1.478(5)
C1 N2 1.346(4)
N2 C13 1.438(5)
N2 C3 1.472(5)
C2 C3 1.502(6)
C4 C5 1.402(5)
C4 C9 1.402(5)
C5 C6 1.390(5)
C5 C12 1.509(5)
C6 C7 1.375(5)
C7 C8 1.387(6)
C7 C11 1.511(6)
C8 C9 1.387(5)
C9 C10 1.514(5)
C13 C18 1.388(5)
C13 C14 1.403(5)
C14 C15 1.388(5)
C14 C21 1.502(5)
C15 C16 1.380(5)
C16 C17 1.379(5)
C16 C20 1.518(5)
C17 C18 1.397(5)
C18 C19 1.503(5)
C22 C23 1.400(5)
C22 C29 1.498(5)
C23 C24 1.516(5)
C24 C25 1.521(6)
C25 C26 1.511(6)
C26 C27 1.378(6)
C27 C28 1.508(6)
C28 C29 1.508(6)
